data_7156949
loop_
_publ_author_name
'Yamada, Shigeyuki'
'Nishizawa, Akito'
'Morita, Masato'
'Hosokai, Takuya'
'Okabayashi, Yusuke'
'Agou, Tomohiro'
'Hosoya, Takaaki'
'Kubota, Toshio'
'Konno, Tsutomu'

_publ_section_title
;
 Synthesis and characterization of bent fluorine-containing
 donor-\p-acceptor molecules as intense luminophores with large Stokes
 shifts.
;
_journal_issue 28
_journal_name_full 'Organic &amp; biomolecular chemistry'
_journal_page_first 6911
_journal_page_last 6919
_journal_paper_doi 10.1039/c9ob01300h
_journal_volume 17
_journal_year 2019
_chemical_formula_moiety 'C35 H14 F14 O2'
_chemical_formula_sum 'C35 H14 F14 O2'
_chemical_formula_weight 732.46
_chemical_name_systematic
3,3,4,4,5,5-hexafluoro-1,2-bis[2,3,5,6-tetrafluoro-4-(2-(4-methoxyphenyl)ethyn-1-yl)phenyl]cyclopentene
_space_group_crystal_system orthorhombic
_space_group_IT_number 19
_space_group_name_Hall 'P 2ac 2ab'
_space_group_name_H-M_alt 'P 21 21 21'
_symmetry_space_group_name_Hall 'P 2ac 2ab'
_symmetry_space_group_name_H-M 'P 21 21 21'
_atom_sites_solution_hydrogens geom
_audit_creation_method SHELXL-2016/6
_audit_update_record
;
2019-03-10 deposited with the CCDC.    2019-07-01 downloaded from the CCDC.
;
_cell_angle_alpha 90
_cell_angle_beta 90
_cell_angle_gamma 90
_cell_formula_units_Z 4
_cell_length_a 6.2739(8)
_cell_length_b 20.464(3)
_cell_length_c 23.723(3)
_cell_measurement_reflns_used 2848
_cell_measurement_temperature 293(2)
_cell_measurement_theta_max 28.8040
_cell_measurement_theta_min 2.1050
_cell_volume 3045.8(7)
_computing_cell_refinement 'CrysAlisPro 1.171.38.46 (Rigaku OD, 2015)'
_computing_data_collection 'CrystalClear-SM Expert 2.1'
_computing_data_reduction 'CrysAlisPro 1.171.38.46 (Rigaku OD, 2015)'
_computing_molecular_graphics
;
Yadokari-XG 2014 (Wakita, Nemoto, et al., 2016)
;
_computing_publication_material
;
Yadokari-XG 2014 (Wakita, Nemoto, et al., 2016)
;
_computing_structure_refinement 'SHELXL-2016/6 (Sheldrick, 2016)'
_computing_structure_solution 'SHELXT-2014/5 (Sheldrick, 2014)'
_diffrn_ambient_temperature 293(2)
_diffrn_measured_fraction_theta_full 1.000
_diffrn_measured_fraction_theta_max 0.999
_diffrn_measurement_device_type 'Rigaku Saturn 724+'
_diffrn_measurement_method \w
_diffrn_radiation_type MoK\a
_diffrn_radiation_wavelength 0.71073
_diffrn_reflns_av_R_equivalents 0.0816
_diffrn_reflns_av_unetI/netI 0.1653
_diffrn_reflns_Laue_measured_fraction_full 1.000
_diffrn_reflns_Laue_measured_fraction_max 0.999
_diffrn_reflns_limit_h_max 7
_diffrn_reflns_limit_h_min -5
_diffrn_reflns_limit_k_max 21
_diffrn_reflns_limit_k_min -24
_diffrn_reflns_limit_l_max 20
_diffrn_reflns_limit_l_min -28
_diffrn_reflns_number 10373
_diffrn_reflns_point_group_measured_fraction_full 1.000
_diffrn_reflns_point_group_measured_fraction_max 1.000
_diffrn_reflns_theta_full 24.997
_diffrn_reflns_theta_max 24.997
_diffrn_reflns_theta_min 1.984
_diffrn_source 'Rigaku VariMax Mo'
_exptl_absorpt_coefficient_mu 0.157
_exptl_absorpt_correction_T_max 1.00000
_exptl_absorpt_correction_T_min 0.06012
_exptl_absorpt_correction_type multi-scan
_exptl_absorpt_process_details
;
CrysAlisPro 1.171.38.46 (Rigaku Oxford Diffraction, 2015)
Empirical absorption correction using spherical harmonics,
 implemented in SCALE3 ABSPACK scaling algorithm.
;
_exptl_crystal_colour yellow
_exptl_crystal_density_diffrn 1.597
_exptl_crystal_description platelet
_exptl_crystal_F_000 1464
_exptl_crystal_preparation Luminescent
_exptl_crystal_recrystallization_method 'Re-crystallisation from solvent: hexane/CH2Cl2 (1/1)'
_exptl_crystal_size_max 0.150
_exptl_crystal_size_mid 0.140
_exptl_crystal_size_min 0.100
_refine_diff_density_max 0.246
_refine_diff_density_min -0.258
_refine_diff_density_rms 0.068
_refine_ls_abs_structure_details
;
 Flack x determined using 470 quotients [(I+)-(I-)]/[(I+)+(I-)]
 (Parsons, Flack and Wagner, Acta Cryst. B69 (2013) 249-259).
;
_refine_ls_abs_structure_Flack -0.3(10)
_refine_ls_extinction_method none
_refine_ls_goodness_of_fit_ref 0.983
_refine_ls_hydrogen_treatment constr
_refine_ls_matrix_type full
_refine_ls_number_parameters 507
_refine_ls_number_reflns 5375
_refine_ls_number_restraints 180
_refine_ls_restrained_S_all 0.978
_refine_ls_R_factor_all 0.2005
_refine_ls_R_factor_gt 0.0816
_refine_ls_shift/su_max 0.000
_refine_ls_shift/su_mean 0.000
_refine_ls_structure_factor_coef Fsqd
_refine_ls_weighting_details 'w=1/[\s^2^(Fo^2^)+(0.0936P)^2^+1.6369P] where P=(Fo^2^+2Fc^2^)/3'
_refine_ls_weighting_scheme calc
_refine_ls_wR_factor_gt 0.1748
_refine_ls_wR_factor_ref 0.2656
_reflns_Friedel_coverage 0.736
_reflns_Friedel_fraction_full 1.000
_reflns_Friedel_fraction_max 1.000
_reflns_number_gt 2296
_reflns_number_total 5375
_reflns_threshold_expression 'I > 2\s(I)'
_cod_data_source_file c9ob01300h2.cif
_cod_data_source_block yamada1
_cod_depositor_comments 'Adding full bibliography for 7156949--7156950.cif.'
_cod_database_code 7156949
_shelx_shelxl_version_number 2016/6
_shelx_space_group_comment
;
The symmetry employed for this shelxl refinement is uniquely defined
by the following loop, which should always be used as a source of
symmetry information in preference to the above space-group names.
They are only intended as comments.
;
_shelx_estimated_absorpt_t_min 0.977
_shelx_estimated_absorpt_t_max 0.984
_oxdiff_exptl_absorpt_empirical_full_min 0.511
_oxdiff_exptl_absorpt_empirical_full_max 11.947
_oxdiff_exptl_absorpt_empirical_details
;
Empirical correction (ABSPACK) includes:
- Absorption correction using spherical harmonics
- Frame scaling
;

loop_
_space_group_symop_operation_xyz
'x, y, z'
'-x+1/2, -y, z+1/2'
'x+1/2, -y+1/2, -z'
'-x, y+1/2, -z+1/2'

loop_
_atom_site_label
_atom_site_type_symbol
_atom_site_fract_x
_atom_site_fract_y
_atom_site_fract_z
_atom_site_U_iso_or_equiv
_atom_site_adp_type
_atom_site_occupancy
_atom_site_site_symmetry_order
_atom_site_calc_flag
_atom_site_refinement_flags_posn
_atom_site_refinement_flags_adp
_atom_site_refinement_flags_occupancy
_atom_site_disorder_assembly
_atom_site_disorder_group
F1 F 0.8462(11) 0.5082(4) 0.0946(3) 0.074(2) Uani 1 1 d . . . . .
F2 F 1.4804(11) 0.4736(4) 0.1968(3) 0.081(2) Uani 1 1 d . . . . .
F3 F 0.9861(13) 0.4297(4) 0.0141(3) 0.091(3) Uani 1 1 d . . . . .
O1 O 1.8060(13) 0.1924(4) -0.1973(3) 0.069(2) Uani 1 1 d . . . . .
F4 F 1.6184(11) 0.3924(4) 0.1179(3) 0.080(2) Uani 1 1 d . . . . .
F5 F 0.8314(12) 0.4169(4) 0.2518(3) 0.083(2) Uani 1 1 d . . . . .
C1 C 1.459(2) 0.3318(7) -0.0161(5) 0.067(4) Uani 1 1 d . . . . .
F6 F 1.4657(13) 0.5147(4) 0.3153(4) 0.101(3) Uani 1 1 d . . . . .
C2 C 1.4241(19) 0.4222(6) 0.1122(5) 0.058(3) Uani 1 1 d . . . . .
F7 F 0.9097(14) 0.3121(4) 0.3163(4) 0.097(3) Uani 1 1 d . . . . .
C3 C 1.447(2) 0.2435(6) -0.0857(5) 0.060(3) Uani 1 1 d . . . . .
H1 H 1.313852 0.230680 -0.072312 0.072 Uiso 1 1 calc R U . . .
C4 C 1.732(2) 0.2292(6) -0.1522(5) 0.056(3) Uani 1 1 d . . . . .
C5 C 1.232(2) 0.3570(7) 0.3499(5) 0.059(3) Uani 1 1 d . . . . .
C6 C 1.112(2) 0.4387(7) 0.0605(5) 0.062(3) Uani 1 1 d . . . . .
C7 C 1.0901(16) 0.5290(6) 0.2510(5) 0.051(3) Uani 1 1 d . . . . .
C8 C 1.009(2) 0.4159(6) 0.2840(5) 0.060(3) Uani 1 1 d . . . . .
C9 C 1.311(2) 0.4087(6) 0.0632(5) 0.059(3) Uani 1 1 d . . . . .
C10 C 1.401(2) 0.2015(6) 0.4443(5) 0.061(3) Uani 1 1 d . . . . .
C11 C 1.554(2) 0.2949(6) -0.0606(5) 0.059(3) Uani 1 1 d . . . . .
C12 C 1.537(2) 0.2116(6) -0.1304(5) 0.062(3) Uani 1 1 d . . . . .
H2 H 1.464459 0.176766 -0.146572 0.075 Uiso 1 1 calc R U . . .
C13 C 1.1462(19) 0.4700(6) 0.2828(5) 0.054(3) Uani 1 1 d . . . . .
C14 C 1.387(2) 0.3657(6) 0.0199(5) 0.067(4) Uani 1 1 d . . . . .
C15 C 1.086(2) 0.5381(6) 0.1941(5) 0.062(3) Uani 1 1 d . . . . .
C16 C 1.155(2) 0.4935(6) 0.1497(5) 0.064(4) Uani 1 1 d . . . . .
F8 F 1.5495(13) 0.4094(5) 0.3771(4) 0.116(4) Uani 1 1 d . . . . .
O2 O 1.6064(17) 0.0371(5) 0.5316(4) 0.088(3) Uani 1 1 d . . . . .
C30 C 1.349(2) 0.4623(6) 0.1527(5) 0.062(3) Uani 1 1 d . . . . .
C31 C 2.003(2) 0.2137(7) -0.2231(5) 0.077(4) Uani 1 1 d . . . . .
H3 H 1.984066 0.256280 -0.239254 0.116 Uiso 1 1 calc R U . . .
H4 H 2.043817 0.183389 -0.252042 0.116 Uiso 1 1 calc R U . . .
H5 H 2.113434 0.215550 -0.194961 0.116 Uiso 1 1 calc R U . . .
C32 C 1.664(3) 0.1244(8) 0.4707(6) 0.089(5) Uani 1 1 d . . . . .
H6 H 1.804007 0.109607 0.467353 0.107 Uiso 1 1 calc R U . . .
C33 C 1.463(3) 0.0000(8) 0.5645(6) 0.098(5) Uani 1 1 d . . . . .
H7 H 1.398436 0.027608 0.592314 0.147 Uiso 1 1 calc R U . . .
H8 H 1.539260 -0.034719 0.582867 0.147 Uiso 1 1 calc R U . . .
H9 H 1.354847 -0.018198 0.540616 0.147 Uiso 1 1 calc R U . . .
F9 F 1.1632(16) 0.6125(4) 0.3177(4) 0.107(3) Uani 1 1 d . . . . .
F10 F 0.8412(15) 0.5791(4) 0.3107(4) 0.118(4) Uani 1 1 d . . . . .
F11 F 0.845(3) 0.6844(10) 0.2391(8) 0.086(4) Uani 0.5 1 d . U P A 2
F12 F 1.190(3) 0.6715(8) 0.2277(6) 0.085(4) Uani 0.5 1 d . U P A 2
F13 F 0.747(2) 0.5931(8) 0.1726(6) 0.076(4) Uani 0.5 1 d . U P A 2
C34 C 0.980(3) 0.6380(8) 0.2343(6) 0.085(3) Uani 1 1 d . U . . .
F14 F 1.043(4) 0.6293(17) 0.1320(13) 0.076(5) Uani 0.5 1 d . U P A 2
C35 C 0.958(6) 0.5972(17) 0.1794(17) 0.077(4) Uani 0.5 1 d . U P A 2
F15 F 1.255(3) 0.6460(8) 0.1821(8) 0.095(4) Uani 0.5 1 d . U P A 1
C17 C 1.016(2) 0.5897(7) 0.2804(5) 0.067(4) Uani 1 1 d . . . . .
C18 C 1.038(2) 0.4786(7) 0.1010(5) 0.063(3) Uani 1 1 d . . . . .
C19 C 1.754(2) 0.3107(7) -0.0818(5) 0.070(4) Uani 1 1 d . . . . .
H10 H 1.830388 0.344296 -0.064852 0.083 Uiso 1 1 calc R U . . .
C20 C 1.329(2) 0.4665(7) 0.3149(5) 0.066(4) Uani 1 1 d . . . . .
C21 C 1.281(2) 0.3021(7) 0.3830(5) 0.071(4) Uani 1 1 d . . . . .
C22 C 1.322(2) 0.1143(7) 0.5084(5) 0.070(4) Uani 1 1 d . . . . .
H11 H 1.223801 0.093544 0.531610 0.084 Uiso 1 1 calc R U . . .
C23 C 1.262(2) 0.1678(7) 0.4791(5) 0.074(4) Uani 1 1 d . . . . .
H12 H 1.122043 0.182500 0.482486 0.089 Uiso 1 1 calc R U . . .
C24 C 1.334(2) 0.2569(7) 0.4114(5) 0.069(4) Uani 1 1 d . . . . .
C25 C 1.366(2) 0.4120(9) 0.3463(6) 0.082(5) Uani 1 1 d . . . . .
C26 C 1.048(2) 0.3615(7) 0.3161(5) 0.065(3) Uani 1 1 d . . . . .
C27 C 1.842(2) 0.2786(6) -0.1264(5) 0.062(3) Uani 1 1 d . . . . .
H13 H 1.976913 0.290225 -0.139225 0.074 Uiso 1 1 calc R U . . .
C28 C 1.526(2) 0.0898(7) 0.5045(5) 0.063(3) Uani 1 1 d . . . . .
C29 C 1.606(3) 0.1792(7) 0.4421(6) 0.085(5) Uani 1 1 d . . . . .
H14 H 1.706902 0.201588 0.420779 0.102 Uiso 1 1 calc R U . . .
F16 F 0.734(3) 0.6293(10) 0.2317(7) 0.099(4) Uani 0.5 1 d . U P A 1
F17 F 0.977(4) 0.6985(9) 0.2502(8) 0.094(4) Uani 0.5 1 d . U P A 1
F18 F 0.963(4) 0.6265(18) 0.1380(14) 0.079(5) Uani 0.5 1 d . U P A 1
C36 C 1.042(6) 0.6130(18) 0.1846(17) 0.080(4) Uani 0.5 1 d . U P A 1

loop_
_atom_site_aniso_label
_atom_site_aniso_U_11
_atom_site_aniso_U_22
_atom_site_aniso_U_33
_atom_site_aniso_U_23
_atom_site_aniso_U_13
_atom_site_aniso_U_12
F1 0.063(4) 0.071(5) 0.089(5) -0.007(4) -0.006(4) 0.017(4)
F2 0.073(5) 0.098(6) 0.071(5) -0.006(4) -0.012(4) 0.023(5)
F3 0.092(6) 0.101(7) 0.078(5) -0.018(5) -0.020(5) 0.012(5)
O1 0.067(6) 0.075(6) 0.065(5) -0.008(5) 0.002(5) 0.009(5)
F4 0.064(5) 0.090(6) 0.086(5) 0.004(5) 0.012(4) 0.024(4)
F5 0.069(5) 0.076(6) 0.104(6) 0.010(5) -0.038(5) -0.006(4)
C1 0.085(10) 0.053(8) 0.063(8) 0.002(7) 0.010(8) 0.002(8)
F6 0.077(5) 0.108(7) 0.117(6) 0.026(5) -0.030(5) -0.049(5)
C2 0.048(7) 0.060(8) 0.065(8) 0.008(7) -0.008(7) 0.012(6)
F7 0.104(6) 0.050(5) 0.136(7) 0.017(5) -0.021(6) -0.016(5)
C3 0.051(7) 0.063(9) 0.066(8) -0.006(7) 0.007(7) 0.002(7)
C4 0.058(8) 0.066(9) 0.043(7) -0.001(6) 0.006(6) 0.014(7)
C5 0.057(8) 0.075(10) 0.046(7) 0.004(7) -0.007(7) 0.016(7)
C6 0.062(9) 0.069(9) 0.055(8) 0.004(7) -0.006(7) 0.000(7)
C7 0.040(6) 0.066(9) 0.046(6) -0.003(6) 0.001(6) -0.003(6)
C8 0.059(8) 0.056(8) 0.066(8) -0.011(7) -0.017(7) 0.011(7)
C9 0.067(9) 0.051(8) 0.058(8) 0.010(6) 0.012(7) -0.011(7)
C10 0.081(9) 0.055(8) 0.048(7) 0.005(6) -0.008(7) 0.010(7)
C11 0.069(9) 0.060(9) 0.047(7) 0.006(6) 0.006(7) 0.004(7)
C12 0.060(8) 0.056(8) 0.072(8) -0.015(7) -0.009(8) 0.002(7)
C13 0.054(7) 0.065(9) 0.042(6) 0.006(6) -0.001(6) 0.000(7)
C14 0.086(10) 0.051(8) 0.064(8) -0.003(7) 0.010(8) 0.011(8)
C15 0.068(8) 0.061(8) 0.056(7) -0.007(7) 0.005(7) 0.013(7)
C16 0.073(9) 0.069(9) 0.050(7) 0.014(7) 0.006(7) 0.027(8)
F8 0.085(6) 0.160(10) 0.102(6) 0.035(6) -0.048(6) -0.010(6)
O2 0.111(8) 0.080(7) 0.073(6) 0.009(6) -0.006(6) 0.019(7)
C30 0.067(8) 0.070(9) 0.047(7) -0.011(7) -0.005(7) 0.008(8)
C31 0.057(8) 0.104(12) 0.070(9) -0.001(8) 0.015(8) 0.010(8)
C32 0.077(10) 0.088(12) 0.102(11) 0.001(10) 0.021(10) 0.033(9)
C33 0.137(15) 0.076(11) 0.080(10) -0.002(9) 0.013(11) -0.012(11)
F9 0.149(8) 0.092(7) 0.080(5) -0.030(5) -0.023(6) 0.011(6)
F10 0.126(7) 0.088(7) 0.140(8) -0.018(6) 0.089(7) 0.000(6)
F11 0.100(9) 0.069(8) 0.089(7) -0.005(7) 0.003(8) 0.017(8)
F12 0.112(8) 0.067(7) 0.076(7) -0.004(6) 0.020(7) -0.010(7)
F13 0.070(7) 0.076(8) 0.084(7) 0.000(7) -0.003(7) 0.023(7)
C34 0.107(7) 0.067(6) 0.082(5) -0.003(5) 0.011(6) 0.009(6)
F14 0.098(11) 0.065(7) 0.066(7) 0.016(6) 0.020(9) 0.009(10)
C35 0.092(9) 0.068(7) 0.069(7) 0.007(6) 0.011(8) 0.012(8)
F15 0.113(9) 0.075(8) 0.099(8) 0.007(8) 0.018(9) -0.004(8)
C17 0.074(9) 0.072(10) 0.054(7) -0.014(7) 0.013(8) -0.011(8)
C18 0.057(8) 0.064(9) 0.066(8) -0.001(7) 0.003(7) 0.016(7)
C19 0.083(10) 0.063(9) 0.062(8) -0.007(7) -0.006(8) -0.014(8)
C20 0.055(8) 0.097(11) 0.045(7) 0.016(8) -0.016(7) -0.004(8)
C21 0.082(10) 0.067(10) 0.063(8) 0.010(7) -0.006(8) 0.025(8)
C22 0.070(9) 0.080(10) 0.060(8) 0.011(7) 0.011(8) -0.019(8)
C23 0.078(9) 0.077(10) 0.067(9) 0.018(8) 0.007(8) 0.012(8)
C24 0.074(9) 0.083(11) 0.052(7) -0.001(7) -0.005(7) 0.011(9)
C25 0.062(9) 0.131(15) 0.052(8) -0.014(9) -0.020(7) -0.002(10)
C26 0.075(9) 0.057(9) 0.063(8) 0.006(7) 0.010(8) 0.001(8)
C27 0.055(8) 0.058(8) 0.072(9) -0.010(7) 0.003(7) 0.001(7)
C28 0.070(9) 0.069(10) 0.051(7) -0.005(7) 0.009(7) -0.009(8)
C29 0.105(12) 0.065(10) 0.085(10) 0.032(9) 0.024(9) 0.011(9)
F16 0.098(8) 0.096(8) 0.102(7) 0.002(7) 0.003(8) 0.014(7)
F17 0.129(9) 0.068(7) 0.085(7) -0.012(6) 0.014(8) 0.002(8)
F18 0.101(11) 0.064(7) 0.073(8) 0.014(7) 0.001(10) 0.021(10)
C36 0.103(9) 0.066(7) 0.072(7) 0.011(7) 0.011(8) 0.010(8)

loop_
_atom_type_symbol
_atom_type_description
_atom_type_scat_dispersion_real
_atom_type_scat_dispersion_imag
_atom_type_scat_source
C C 0.0033 0.0016 'International Tables Vol C Tables 4.2.6.8 and 6.1.1.4'
H H 0.0000 0.0000 'International Tables Vol C Tables 4.2.6.8 and 6.1.1.4'
F F 0.0171 0.0103 'International Tables Vol C Tables 4.2.6.8 and 6.1.1.4'
O O 0.0106 0.0060 'International Tables Vol C Tables 4.2.6.8 and 6.1.1.4'

loop_
_geom_angle_atom_site_label_1
_geom_angle_atom_site_label_2
_geom_angle_atom_site_label_3
_geom_angle
C4 O1 C31 116.7(10)
C14 C1 C11 176.1(15)
C30 C2 F4 120.6(11)
C30 C2 C9 122.7(12)
F4 C2 C9 116.7(11)
C12 C3 C11 119.7(12)
O1 C4 C12 116.5(12)
O1 C4 C27 125.2(12)
C12 C4 C27 118.2(11)
C26 C5 C25 113.7(12)
C26 C5 C21 123.4(14)
C25 C5 C21 122.9(13)
C18 C6 F3 117.4(12)
C18 C6 C9 122.9(12)
F3 C6 C9 119.7(12)
C15 C7 C13 128.7(11)
C15 C7 C17 110.0(11)
C13 C7 C17 121.2(10)
F5 C8 C26 118.3(12)
F5 C8 C13 118.8(11)
C26 C8 C13 122.9(12)
C6 C9 C2 114.2(12)
C6 C9 C14 122.3(12)
C2 C9 C14 123.5(12)
C29 C10 C23 116.7(12)
C29 C10 C24 121.2(13)
C23 C10 C24 122.1(13)
C3 C11 C19 117.3(12)
C3 C11 C1 121.3(12)
C19 C11 C1 121.3(13)
C4 C12 C3 122.4(12)
C20 C13 C8 117.2(12)
C20 C13 C7 121.8(12)
C8 C13 C7 120.9(10)
C1 C14 C9 176.7(15)
C7 C15 C16 128.7(12)
C7 C15 C35 110.5(18)
C16 C15 C35 119.9(18)
C7 C15 C36 106.1(17)
C16 C15 C36 123.9(17)
C30 C16 C18 113.8(11)
C30 C16 C15 121.0(12)
C18 C16 C15 125.2(12)
C28 O2 C33 117.1(12)
C2 C30 F2 116.5(11)
C2 C30 C16 123.6(12)
F2 C30 C16 119.9(11)
C28 C32 C29 123.1(14)
F17 C34 C36 129(2)
F11 C34 F12 104.7(16)
F11 C34 C17 121.9(15)
F17 C34 C17 115.0(15)
C36 C34 C17 110(2)
F12 C34 C17 104.3(14)
F17 C34 F16 96.1(17)
C36 C34 F16 102(2)
C17 C34 F16 96.0(14)
F11 C34 C35 114(2)
F12 C34 C35 103.8(18)
C17 C34 C35 105.8(18)
F13 C35 F14 108(3)
F13 C35 C15 121(3)
F14 C35 C15 111(3)
F13 C35 C34 103(3)
F14 C35 C34 113(3)
C15 C35 C34 101(2)
F10 C17 F9 105.2(10)
F10 C17 C7 111.8(11)
F9 C17 C7 112.2(11)
F10 C17 C34 112.2(13)
F9 C17 C34 110.8(12)
C7 C17 C34 104.8(10)
C6 C18 F1 119.9(12)
C6 C18 C16 122.9(12)
F1 C18 C16 117.2(11)
C27 C19 C11 122.4(13)
F6 C20 C25 120.3(12)
F6 C20 C13 120.6(12)
C25 C20 C13 119.1(13)
C24 C21 C5 176.4(17)
C23 C22 C28 121.4(13)
C22 C23 C10 122.2(13)
C21 C24 C10 178.3(14)
C20 C25 F8 118.0(15)
C20 C25 C5 126.0(13)
F8 C25 C5 116.0(15)
F7 C26 C8 120.0(12)
F7 C26 C5 118.9(12)
C8 C26 C5 121.1(13)
C19 C27 C4 119.9(12)
O2 C28 C32 117.0(13)
O2 C28 C22 127.1(12)
C32 C28 C22 115.9(13)
C10 C29 C32 120.6(14)
F18 C36 C34 125(4)
F18 C36 F15 103(3)
C34 C36 F15 97(2)
F18 C36 C15 115(3)
C34 C36 C15 107(3)
F15 C36 C15 107(2)

loop_
_geom_bond_atom_site_label_1
_geom_bond_atom_site_label_2
_geom_bond_distance
F1 C18 1.356(14)
F2 C30 1.351(13)
F3 C6 1.366(13)
O1 C4 1.387(13)
O1 C31 1.449(14)
F4 C2 1.370(13)
F5 C8 1.351(13)
C1 C14 1.189(16)
C1 C11 1.427(17)
F6 C20 1.306(14)
C2 C30 1.347(16)
C2 C9 1.389(16)
F7 C26 1.332(14)
C3 C12 1.368(15)
C3 C11 1.383(16)
C4 C12 1.374(16)
C4 C27 1.370(16)
C5 C26 1.410(17)
C5 C25 1.408(19)
C5 C21 1.404(17)
C6 C18 1.341(17)
C6 C9 1.393(17)
C7 C15 1.363(15)
C7 C13 1.465(16)
C7 C17 1.497(17)
C8 C26 1.371(17)
C8 C13 1.403(17)
C9 C14 1.435(17)
C10 C29 1.366(19)
C10 C23 1.388(17)
C10 C24 1.437(18)
C11 C19 1.391(17)
C13 C20 1.381(16)
C15 C16 1.457(16)
C15 C35 1.49(4)
C15 C36 1.57(4)
C16 C30 1.380(17)
C16 C18 1.403(17)
F8 C25 1.365(15)
O2 C28 1.353(15)
O2 C33 1.411(16)
C32 C28 1.375(18)
C32 C29 1.362(19)
F9 C17 1.359(15)
F10 C17 1.332(14)
F11 C34 1.28(2)
F12 C34 1.49(2)
F13 C35 1.34(4)
C34 F17 1.30(2)
C34 C36 1.34(4)
C34 C17 1.490(19)
C34 F16 1.56(2)
C34 C35 1.55(4)
F14 C35 1.41(5)
F15 C36 1.50(4)
C19 C27 1.362(16)
C20 C25 1.36(2)
C21 C24 1.192(17)
C22 C23 1.349(17)
C22 C28 1.380(18)
F18 C36 1.24(5)

loop_
_geom_torsion_atom_site_label_1
_geom_torsion_atom_site_label_2
_geom_torsion_atom_site_label_3
_geom_torsion_atom_site_label_4
_geom_torsion
C31 O1 C4 C12 175.6(10)
C31 O1 C4 C27 -8.1(16)
C18 C6 C9 C2 1.7(19)
F3 C6 C9 C2 179.3(11)
C18 C6 C9 C14 179.5(13)
F3 C6 C9 C14 -2.8(19)
C30 C2 C9 C6 -1.6(19)
F4 C2 C9 C6 178.1(11)
C30 C2 C9 C14 -179.5(12)
F4 C2 C9 C14 0.3(18)
C12 C3 C11 C19 -1.6(18)
C12 C3 C11 C1 176.4(12)
O1 C4 C12 C3 179.5(11)
C27 C4 C12 C3 3.0(19)
C11 C3 C12 C4 -0.8(19)
F5 C8 C13 C20 -178.2(10)
C26 C8 C13 C20 1.3(19)
F5 C8 C13 C7 5.0(17)
C26 C8 C13 C7 -175.5(11)
C15 C7 C13 C20 111.2(15)
C17 C7 C13 C20 -71.6(16)
C15 C7 C13 C8 -72.2(17)
C17 C7 C13 C8 105.1(14)
C13 C7 C15 C16 -6(2)
C17 C7 C15 C16 176.4(13)
C13 C7 C15 C35 162.4(17)
C17 C7 C15 C35 -15.1(19)
C13 C7 C15 C36 -173.1(17)
C17 C7 C15 C36 9.4(19)
C7 C15 C16 C30 -48(2)
C35 C15 C16 C30 144.7(19)
C36 C15 C16 C30 117(2)
C7 C15 C16 C18 133.2(15)
C35 C15 C16 C18 -34(2)
C36 C15 C16 C18 -62(2)
F4 C2 C30 F2 3.3(18)
C9 C2 C30 F2 -176.9(11)
F4 C2 C30 C16 -179.6(12)
C9 C2 C30 C16 0(2)
C18 C16 C30 C2 1(2)
C15 C16 C30 C2 -177.9(13)
C18 C16 C30 F2 178.3(11)
C15 C16 C30 F2 -1(2)
C7 C15 C35 F13 -86(3)
C16 C15 C35 F13 83(3)
C7 C15 C35 F14 146(2)
C16 C15 C35 F14 -45(3)
C7 C15 C35 C34 26(2)
C16 C15 C35 C34 -164.3(15)
F11 C34 C35 F13 -39(3)
F12 C34 C35 F13 -152(2)
C17 C34 C35 F13 98(2)
F11 C34 C35 F14 77(3)
F12 C34 C35 F14 -36(3)
C17 C34 C35 F14 -146(3)
F11 C34 C35 C15 -164.0(18)
F12 C34 C35 C15 83(2)
C17 C34 C35 C15 -27(2)
C15 C7 C17 F10 118.5(12)
C13 C7 C17 F10 -59.3(16)
C15 C7 C17 F9 -123.6(11)
C13 C7 C17 F9 58.7(15)
C15 C7 C17 C34 -3.3(15)
C13 C7 C17 C34 178.9(12)
F11 C34 C17 F10 31(2)
F17 C34 C17 F10 78(2)
C36 C34 C17 F10 -127(2)
F12 C34 C17 F10 148.6(12)
F16 C34 C17 F10 -21.6(15)
C35 C34 C17 F10 -102.2(19)
F11 C34 C17 F9 -87(2)
F17 C34 C17 F9 -39(2)
C36 C34 C17 F9 116(2)
F12 C34 C17 F9 31.4(15)
F16 C34 C17 F9 -138.8(13)
C35 C34 C17 F9 140.5(17)
F11 C34 C17 C7 152.3(18)
F17 C34 C17 C7 -160.4(17)
C36 C34 C17 C7 -5(2)
F12 C34 C17 C7 -89.9(13)
F16 C34 C17 C7 99.9(13)
C35 C34 C17 C7 19(2)
F3 C6 C18 F1 -0.2(19)
C9 C6 C18 F1 177.5(12)
F3 C6 C18 C16 -177.9(12)
C9 C6 C18 C16 0(2)
C30 C16 C18 C6 -1(2)
C15 C16 C18 C6 177.8(13)
C30 C16 C18 F1 -179.0(11)
C15 C16 C18 F1 0.1(19)
C3 C11 C19 C27 1.8(19)
C1 C11 C19 C27 -176.2(12)
C8 C13 C20 F6 179.1(12)
C7 C13 C20 F6 -4.1(19)
C8 C13 C20 C25 -1.0(19)
C7 C13 C20 C25 175.8(12)
C28 C22 C23 C10 -1(2)
C29 C10 C23 C22 -2(2)
C24 C10 C23 C22 177.5(13)
F6 C20 C25 F8 -1(2)
C13 C20 C25 F8 179.2(11)
F6 C20 C25 C5 179.7(13)
C13 C20 C25 C5 0(2)
C26 C5 C25 C20 1(2)
C21 C5 C25 C20 179.5(13)
C26 C5 C25 F8 -178.3(11)
C21 C5 C25 F8 0(2)
F5 C8 C26 F7 -1.7(18)
C13 C8 C26 F7 178.7(11)
F5 C8 C26 C5 179.1(10)
C13 C8 C26 C5 0(2)
C25 C5 C26 F7 -179.9(12)
C21 C5 C26 F7 1.7(19)
C25 C5 C26 C8 -0.7(18)
C21 C5 C26 C8 -179.1(12)
C11 C19 C27 C4 0(2)
O1 C4 C27 C19 -179.0(11)
C12 C4 C27 C19 -2.8(19)
C33 O2 C28 C32 -177.5(12)
C33 O2 C28 C22 4.8(19)
C29 C32 C28 O2 -178.6(14)
C29 C32 C28 C22 -1(2)
C23 C22 C28 O2 179.7(13)
C23 C22 C28 C32 2(2)
C23 C10 C29 C32 3(2)
C24 C10 C29 C32 -176.1(13)
C28 C32 C29 C10 -2(2)
F17 C34 C36 F18 -60(5)
C17 C34 C36 F18 150(4)
F16 C34 C36 F18 49(4)
F17 C34 C36 F15 51(4)
C17 C34 C36 F15 -99(2)
F16 C34 C36 F15 159.5(18)
F17 C34 C36 C15 162(2)
C17 C34 C36 C15 11(3)
F16 C34 C36 C15 -90(2)
C7 C15 C36 F18 -157(3)
C16 C15 C36 F18 35(4)
C7 C15 C36 C34 -13(3)
C16 C15 C36 C34 179.3(18)
C7 C15 C36 F15 90(2)
C16 C15 C36 F15 -78(3)
